data_7102271
loop_
_publ_author_name
'Dechambenoit, Pierre'
'Ferlay, Sylvie'
'Hosseini, Mir Wais'
'Kyritsakas, Nathalie'

_publ_section_title
;
 Molecular tectonics: polymorphism and enhancement of network
 dimensionality by a combination of primary and secondary hydrogen bond
 sites.
;
_journal_issue 44
_journal_name_full 'Chemical communications (Cambridge, England)'
_journal_page_first 4626
_journal_page_last 4628
_journal_paper_doi 10.1039/b708997j
_journal_year 2007
_chemical_formula_moiety 'C14 H20 N4 O2, C4 N4 Pt'
_chemical_formula_sum 'C18 H20 N8 O2 Pt'
_chemical_formula_weight 575.51
_chemical_name_systematic
;

?

;
_space_group_IT_number 2
_symmetry_cell_setting triclinic
_symmetry_space_group_name_Hall '-P 1'
_symmetry_space_group_name_H-M 'P -1'
_atom_sites_solution_hydrogens geom
_atom_sites_solution_primary direct
_atom_sites_solution_secondary difmap
_audit_creation_method SHELXL-97
_cell_angle_alpha 67.893(2)
_cell_angle_beta 69.080(2)
_cell_angle_gamma 69.861(2)
_cell_formula_units_Z 2
_cell_length_a 10.0141(3)
_cell_length_b 10.7311(4)
_cell_length_c 10.7497(4)
_cell_measurement_reflns_used 3138
_cell_measurement_temperature 173(2)
_cell_measurement_theta_max 0.00
_cell_measurement_theta_min 0.00
_cell_volume 969.85(6)
_computing_cell_refinement 'Bruker SMART'
_computing_data_collection 'Bruker SMART'
_computing_data_reduction 'Bruker SAINT'
_computing_molecular_graphics 'Bruker SHELXTL'
_computing_publication_material 'Bruker SHELXTL'
_computing_structure_refinement 'SHELXL-97 (Sheldrick, 1997)'
_computing_structure_solution 'SHELXS-97 (Sheldrick, 1990)'
_diffrn_ambient_temperature 173(2)
_diffrn_measured_fraction_theta_full 0.991
_diffrn_measured_fraction_theta_max 0.991
_diffrn_measurement_device_type 'CCD area detector'
_diffrn_measurement_method 'phi and omega scans'
_diffrn_radiation_monochromator graphite
_diffrn_radiation_source 'fine-focus sealed tube'
_diffrn_radiation_type MoK\a
_diffrn_radiation_wavelength 0.71073
_diffrn_reflns_av_R_equivalents 0.0541
_diffrn_reflns_av_sigmaI/netI 0.0736
_diffrn_reflns_limit_h_max 14
_diffrn_reflns_limit_h_min -14
_diffrn_reflns_limit_k_max 15
_diffrn_reflns_limit_k_min -15
_diffrn_reflns_limit_l_max 15
_diffrn_reflns_limit_l_min -15
_diffrn_reflns_number 18020
_diffrn_reflns_theta_full 30.11
_diffrn_reflns_theta_max 30.11
_diffrn_reflns_theta_min 2.12
_exptl_absorpt_coefficient_mu 7.267
_exptl_absorpt_correction_T_max 0.5302
_exptl_absorpt_correction_T_min 0.4759
_exptl_absorpt_correction_type multi-scan
_exptl_absorpt_process_details sadabs
_exptl_crystal_colour colorless
_exptl_crystal_density_diffrn 1.971
_exptl_crystal_density_meas ?
_exptl_crystal_density_method 'not measured'
_exptl_crystal_description prism
_exptl_crystal_F_000 556
_exptl_crystal_size_max 0.12
_exptl_crystal_size_mid 0.12
_exptl_crystal_size_min 0.10
_refine_diff_density_max 2.226
_refine_diff_density_min -1.867
_refine_diff_density_rms 0.225
_refine_ls_extinction_method none
_refine_ls_goodness_of_fit_ref 1.071
_refine_ls_hydrogen_treatment constr
_refine_ls_matrix_type full
_refine_ls_number_parameters 267
_refine_ls_number_reflns 5654
_refine_ls_number_restraints 0
_refine_ls_restrained_S_all 1.071
_refine_ls_R_factor_all 0.0797
_refine_ls_R_factor_gt 0.0356
_refine_ls_shift/su_max 0.001
_refine_ls_shift/su_mean 0.000
_refine_ls_structure_factor_coef Fsqd
_refine_ls_weighting_details 'calc w=1/[\s^2^(Fo^2^)+(0.0274P)^2^+0.0000P] where P=(Fo^2^+2Fc^2^)/3'
_refine_ls_weighting_scheme calc
_refine_ls_wR_factor_gt 0.0711
_refine_ls_wR_factor_ref 0.0784
_reflns_number_gt 3297
_reflns_number_total 5654
_reflns_threshold_expression >2sigma(I)
_cod_data_source_file b708997j.txt
_cod_data_source_block e811a
_cod_depositor_comments
;
The following automatic conversions were performed:
'_symmetry_cell_setting' value 'Triclinic' changed to 'triclinic'
according to '/home/saulius/struct/CIF-dictionaries/cif_core.dic'
dictionary named 'cif_core.dic' version 2.4.1 from 2010-06-29.

Automatic conversion script
Id: cif_fix_enum 1527 2010-12-29 10:47:43Z saulius 

The following automatic conversions were performed:

'_exptl_crystal_density_meas' value 'none' was changed to '?' - the
value is perceived as not measured.

Automatic conversion script
Id: cif_fix_values 3008 2015-01-20 13:52:24Z robertas 
;
_cod_original_sg_symbol_H-M P-1
_cod_database_code 7102271

loop_
_symmetry_equiv_pos_as_xyz
'x, y, z'
'-x, -y, -z'

loop_
_atom_site_label
_atom_site_type_symbol
_atom_site_fract_x
_atom_site_fract_y
_atom_site_fract_z
_atom_site_U_iso_or_equiv
_atom_site_adp_type
_atom_site_occupancy
_atom_site_symmetry_multiplicity
_atom_site_calc_flag
_atom_site_refinement_flags
C1 C 0.3366(6) 0.2533(6) 0.3484(6) 0.0147(12) Uani 1 1 d .
N1 N 0.1947(5) 0.2980(5) 0.4060(5) 0.0172(11) Uani 1 1 d .
H1A H 0.1518 0.2513 0.4894 0.021 Uiso 1 1 calc R
C2 C 0.1108(6) 0.4266(6) 0.3284(6) 0.0196(13) Uani 1 1 d .
H2A H 0.0198 0.4645 0.3926 0.023 Uiso 1 1 calc R
H2B H 0.0827 0.4084 0.2586 0.023 Uiso 1 1 calc R
C3 C 0.2054(6) 0.5280(6) 0.2577(6) 0.0221(14) Uani 1 1 d .
H3 H 0.1488 0.6180 0.2070 0.027 Uiso 1 1 calc R
O1 O 0.2439(5) 0.5478(5) 0.3615(5) 0.0314(11) Uani 1 1 d .
H1 H 0.2828 0.6155 0.3269 0.047 Uiso 1 1 calc R
C4 C 0.3412(7) 0.4701(7) 0.1551(7) 0.0266(15) Uani 1 1 d .
H4A H 0.3138 0.4734 0.0739 0.032 Uiso 1 1 calc R
H4B H 0.4144 0.5260 0.1217 0.032 Uiso 1 1 calc R
N2 N 0.4041(5) 0.3257(5) 0.2268(5) 0.0188(11) Uani 1 1 d .
H2C H 0.4930 0.2851 0.1857 0.023 Uiso 1 1 calc R
C5 C 0.4212(6) 0.1229(6) 0.4258(6) 0.0159(12) Uani 1 1 d .
C6 C 0.3518(6) 0.0170(6) 0.5174(6) 0.0151(12) Uani 1 1 d .
H6 H 0.2499 0.0296 0.5289 0.018 Uiso 1 1 calc R
C7 C 0.5717(6) 0.1048(6) 0.4091(6) 0.0159(12) Uani 1 1 d .
H7 H 0.6201 0.1760 0.3475 0.019 Uiso 1 1 calc R
C8 C 0.2532(6) 0.3401(6) 0.8447(6) 0.0138(12) Uani 1 1 d .
N3 N 0.2979(5) 0.2066(6) 0.9013(6) 0.0188(11) Uani 1 1 d .
H3A H 0.2565 0.1687 0.9890 0.023 Uiso 1 1 calc R
C9 C 0.4157(6) 0.1200(6) 0.8198(6) 0.0180(13) Uani 1 1 d .
H9A H 0.3740 0.0893 0.7687 0.022 Uiso 1 1 calc R
H9B H 0.4654 0.0366 0.8825 0.022 Uiso 1 1 calc R
C10 C 0.5254(6) 0.2032(6) 0.7185(6) 0.0180(12) Uani 1 1 d .
H10 H 0.6009 0.1474 0.6567 0.022 Uiso 1 1 calc R
O2 O 0.5972(5) 0.2382(5) 0.7889(5) 0.0272(10) Uani 1 1 d .
H2 H 0.6629 0.1690 0.8159 0.041 Uiso 1 1 calc R
C11 C 0.4495(6) 0.3353(6) 0.6309(6) 0.0235(14) Uani 1 1 d .
H11A H 0.5178 0.3970 0.5787 0.028 Uiso 1 1 calc R
H11B H 0.4211 0.3148 0.5627 0.028 Uiso 1 1 calc R
N4 N 0.3172(5) 0.4056(5) 0.7186(5) 0.0197(11) Uani 1 1 d .
H4 H 0.2797 0.4946 0.6850 0.024 Uiso 1 1 calc R
C12 C 0.1232(6) 0.4237(6) 0.9262(6) 0.0140(11) Uani 1 1 d .
C13 C 0.0072(6) 0.3632(6) 1.0133(6) 0.0167(12) Uani 1 1 d .
H13 H 0.0129 0.2700 1.0226 0.020 Uiso 1 1 calc R
C14 C -0.1178(6) 0.4402(6) 1.0872(6) 0.0154(12) Uani 1 1 d .
H14 H -0.1984 0.4004 1.1459 0.018 Uiso 1 1 calc R
Pt1 Pt 0.0000 0.0000 0.5000 0.01376(10) Uani 1 2 d S
C15 C 0.1285(6) 0.0392(6) 0.3044(6) 0.0200(13) Uani 1 1 d .
N5 N 0.2023(5) 0.0627(6) 0.1939(6) 0.0255(12) Uani 1 1 d .
C16 C -0.1297(6) 0.1916(6) 0.4480(6) 0.0180(12) Uani 1 1 d .
N6 N -0.2057(5) 0.2988(6) 0.4171(5) 0.0234(12) Uani 1 1 d .
Pt2 Pt 1.0000 0.0000 0.0000 0.01498(11) Uani 1 2 d S
C17 C 0.9461(6) -0.1279(6) 0.1910(6) 0.0178(12) Uani 1 1 d .
N7 N 0.9107(6) -0.2003(6) 0.2996(5) 0.0300(14) Uani 1 1 d .
C18 C 0.8062(6) 0.1352(6) 0.0419(6) 0.0181(12) Uani 1 1 d .
N8 N 0.6965(5) 0.2117(6) 0.0694(5) 0.0267(13) Uani 1 1 d .

loop_
_atom_site_aniso_label
_atom_site_aniso_U_11
_atom_site_aniso_U_22
_atom_site_aniso_U_33
_atom_site_aniso_U_23
_atom_site_aniso_U_13
_atom_site_aniso_U_12
C1 0.017(3) 0.014(3) 0.013(3) -0.003(2) -0.006(2) -0.002(2)
N1 0.011(2) 0.018(3) 0.014(2) -0.002(2) 0.0016(19) -0.001(2)
C2 0.020(3) 0.016(3) 0.018(3) -0.005(2) -0.006(2) 0.002(2)
C3 0.017(3) 0.014(3) 0.026(3) -0.001(3) -0.008(2) 0.004(2)
O1 0.033(3) 0.025(3) 0.040(3) -0.011(2) -0.010(2) -0.010(2)
C4 0.022(3) 0.020(3) 0.021(3) 0.006(3) -0.001(3) -0.002(3)
N2 0.016(3) 0.015(3) 0.014(3) 0.000(2) 0.001(2) 0.000(2)
C5 0.016(3) 0.015(3) 0.010(3) -0.002(2) -0.004(2) 0.002(2)
C6 0.011(3) 0.017(3) 0.019(3) -0.005(2) -0.006(2) -0.002(2)
C7 0.019(3) 0.010(3) 0.015(3) 0.000(2) -0.004(2) -0.003(2)
C8 0.008(3) 0.016(3) 0.014(3) -0.007(2) -0.002(2) 0.002(2)
N3 0.016(3) 0.018(3) 0.017(3) -0.004(2) -0.002(2) -0.001(2)
C9 0.012(3) 0.009(3) 0.024(3) -0.005(2) 0.000(2) 0.003(2)
C10 0.017(3) 0.012(3) 0.016(3) -0.002(2) -0.002(2) 0.000(2)
O2 0.021(2) 0.026(3) 0.035(3) -0.004(2) -0.013(2) -0.005(2)
C11 0.019(3) 0.021(3) 0.017(3) -0.007(3) 0.001(2) 0.006(3)
N4 0.017(3) 0.013(3) 0.020(3) -0.004(2) -0.002(2) 0.003(2)
C12 0.013(3) 0.014(3) 0.010(3) -0.003(2) 0.000(2) -0.002(2)
C13 0.018(3) 0.015(3) 0.018(3) -0.007(2) -0.004(2) -0.002(2)
C14 0.014(3) 0.018(3) 0.013(3) -0.004(2) -0.001(2) -0.007(2)
Pt1 0.0116(2) 0.0129(2) 0.0129(2) -0.00116(18) -0.00201(17) -0.00244(17)
C15 0.016(3) 0.016(3) 0.019(3) 0.001(2) -0.004(2) 0.001(2)
N5 0.017(3) 0.026(3) 0.023(3) -0.002(2) -0.005(2) 0.001(2)
C16 0.018(3) 0.018(3) 0.011(3) -0.001(2) 0.005(2) -0.009(2)
N6 0.019(3) 0.020(3) 0.023(3) -0.004(2) -0.001(2) -0.003(2)
Pt2 0.0121(2) 0.0151(2) 0.0132(2) -0.00333(19) 0.00028(17) -0.00247(18)
C17 0.011(3) 0.014(3) 0.020(3) -0.005(2) -0.002(2) 0.004(2)
N7 0.024(3) 0.029(3) 0.017(3) -0.005(2) 0.004(2) 0.006(2)
C18 0.015(3) 0.016(3) 0.014(3) 0.001(2) 0.001(2) -0.005(2)
N8 0.020(3) 0.026(3) 0.021(3) -0.005(2) 0.003(2) -0.001(2)

loop_
_atom_type_symbol
_atom_type_description
_atom_type_scat_dispersion_real
_atom_type_scat_dispersion_imag
_atom_type_scat_source
C C 0.0033 0.0016 'International Tables Vol C Tables 4.2.6.8 and 6.1.1.4'
H H 0.0000 0.0000 'International Tables Vol C Tables 4.2.6.8 and 6.1.1.4'
N N 0.0061 0.0033 'International Tables Vol C Tables 4.2.6.8 and 6.1.1.4'
O O 0.0106 0.0060 'International Tables Vol C Tables 4.2.6.8 and 6.1.1.4'
Pt Pt -1.7033 8.3905 'International Tables Vol C Tables 4.2.6.8 and 6.1.1.4'

loop_
_geom_angle_atom_site_label_1
_geom_angle_atom_site_label_2
_geom_angle_atom_site_label_3
_geom_angle
_geom_angle_site_symmetry_1
_geom_angle_site_symmetry_3
N2 C1 N1 121.3(5) . .
N2 C1 C5 119.7(5) . .
N1 C1 C5 118.9(6) . .
C1 N1 C2 118.8(5) . .
C1 N1 H1A 120.6 . .
C2 N1 H1A 120.6 . .
N1 C2 C3 108.2(5) . .
N1 C2 H2A 110.0 . .
C3 C2 H2A 110.0 . .
N1 C2 H2B 110.0 . .
C3 C2 H2B 110.0 . .
H2A C2 H2B 108.4 . .
O1 C3 C2 107.5(5) . .
O1 C3 C4 111.4(5) . .
C2 C3 C4 109.0(5) . .
O1 C3 H3 109.6 . .
C2 C3 H3 109.6 . .
C4 C3 H3 109.6 . .
C3 O1 H1 109.5 . .
N2 C4 C3 108.2(5) . .
N2 C4 H4A 110.1 . .
C3 C4 H4A 110.1 . .
N2 C4 H4B 110.1 . .
C3 C4 H4B 110.1 . .
H4A C4 H4B 108.4 . .
C1 N2 C4 124.5(5) . .
C1 N2 H2C 117.8 . .
C4 N2 H2C 117.8 . .
C6 C5 C7 119.5(5) . .
C6 C5 C1 120.2(5) . .
C7 C5 C1 120.2(6) . .
C7 C6 C5 121.2(5) 2_656 .
C7 C6 H6 119.4 2_656 .
C5 C6 H6 119.4 . .
C6 C7 C5 119.3(6) 2_656 .
C6 C7 H7 120.3 2_656 .
C5 C7 H7 120.3 . .
N4 C8 N3 123.1(5) . .
N4 C8 C12 117.5(5) . .
N3 C8 C12 119.4(5) . .
C8 N3 C9 120.6(5) . .
C8 N3 H3A 119.7 . .
C9 N3 H3A 119.7 . .
N3 C9 C10 108.9(5) . .
N3 C9 H9A 109.9 . .
C10 C9 H9A 109.9 . .
N3 C9 H9B 109.9 . .
C10 C9 H9B 109.9 . .
H9A C9 H9B 108.3 . .
O2 C10 C11 107.9(5) . .
O2 C10 C9 111.3(5) . .
C11 C10 C9 110.4(5) . .
O2 C10 H10 109.1 . .
C11 C10 H10 109.1 . .
C9 C10 H10 109.1 . .
C10 O2 H2 109.5 . .
N4 C11 C10 110.4(5) . .
N4 C11 H11A 109.6 . .
C10 C11 H11A 109.6 . .
N4 C11 H11B 109.6 . .
C10 C11 H11B 109.6 . .
H11A C11 H11B 108.1 . .
C8 N4 C11 122.3(5) . .
C8 N4 H4 118.9 . .
C11 N4 H4 118.9 . .
C13 C12 C14 121.1(5) . 2_567
C13 C12 C8 118.3(5) . .
C14 C12 C8 120.6(5) 2_567 .
C12 C13 C14 119.6(5) . .
C12 C13 H13 120.2 . .
C14 C13 H13 120.2 . .
C12 C14 C13 119.3(5) 2_567 .
C12 C14 H14 120.3 2_567 .
C13 C14 H14 120.3 . .
C15 Pt1 C15 180.0 2_556 .
C15 Pt1 C16 91.3(2) 2_556 .
C15 Pt1 C16 88.7(2) . .
C15 Pt1 C16 88.7(2) 2_556 2_556
C15 Pt1 C16 91.3(2) . 2_556
C16 Pt1 C16 180.0 . 2_556
N5 C15 Pt1 178.9(6) . .
N6 C16 Pt1 177.9(6) . .
C17 Pt2 C17 180.0 . 2_755
C17 Pt2 C18 89.9(2) . .
C17 Pt2 C18 90.1(2) 2_755 .
C17 Pt2 C18 90.1(2) . 2_755
C17 Pt2 C18 89.9(2) 2_755 2_755
C18 Pt2 C18 180.000(1) . 2_755
N7 C17 Pt2 177.7(6) . .
N8 C18 Pt2 177.9(6) . .

loop_
_geom_bond_atom_site_label_1
_geom_bond_atom_site_label_2
_geom_bond_distance
_geom_bond_site_symmetry_2
C1 N2 1.318(8) .
C1 N1 1.326(7) .
C1 C5 1.476(8) .
N1 C2 1.463(7) .
N1 H1A 0.8800 .
C2 C3 1.493(9) .
C2 H2A 0.9900 .
C2 H2B 0.9900 .
C3 O1 1.408(7) .
C3 C4 1.521(8) .
C3 H3 1.0000 .
O1 H1 0.8400 .
C4 N2 1.472(8) .
C4 H4A 0.9900 .
C4 H4B 0.9900 .
N2 H2C 0.8800 .
C5 C6 1.399(8) .
C5 C7 1.404(7) .
C6 C7 1.373(7) 2_656
C6 H6 0.9500 .
C7 C6 1.373(7) 2_656
C7 H7 0.9500 .
C8 N4 1.309(8) .
C8 N3 1.312(7) .
C8 C12 1.497(7) .
N3 C9 1.464(6) .
N3 H3A 0.8800 .
C9 C10 1.510(8) .
C9 H9A 0.9900 .
C9 H9B 0.9900 .
C10 O2 1.421(7) .
C10 C11 1.496(8) .
C10 H10 1.0000 .
O2 H2 0.8400 .
C11 N4 1.473(7) .
C11 H11A 0.9900 .
C11 H11B 0.9900 .
N4 H4 0.8800 .
C12 C13 1.391(8) .
C12 C14 1.397(8) 2_567
C13 C14 1.397(7) .
C13 H13 0.9500 .
C14 C12 1.397(8) 2_567
C14 H14 0.9500 .
Pt1 C15 2.007(6) 2_556
Pt1 C15 2.007(6) .
Pt1 C16 2.010(6) .
Pt1 C16 2.010(6) 2_556
C15 N5 1.139(8) .
C16 N6 1.142(7) .
Pt2 C17 1.997(6) .
Pt2 C17 1.997(6) 2_755
Pt2 C18 2.001(5) .
Pt2 C18 2.001(5) 2_755
C17 N7 1.142(8) .
C18 N8 1.139(7) .
